data_4334136
loop_
_publ_author_name
'Jeremy P. Krogman'
'Mark W. Bezpalko'
'Bruce M. Foxman'
'Christine M. Thomas'

_publ_section_title
;
 Synthesis, Structure, and Reactivity of an Anionic Zr-Oxo Relevant to CO2
 Reduction by a Zr/Co Heterobimetallic Complex
;
_journal_name_full 'Inorganic Chemistry'
_journal_page_first 3022
_journal_page_last 3031
_journal_paper_doi 10.1021/ic302473j
_journal_volume 52
_journal_year 2013
_chemical_formula_moiety 'C52 H90 Cl1 Co1 N3 O2.50 P3 Zr1'
_chemical_formula_sum 'C52 H90 Cl Co N3 O2.5 P3 Zr'
_chemical_formula_weight 1075.83
_space_group_IT_number 60
_symmetry_cell_setting orthorhombic
_symmetry_space_group_name_Hall '-P 2n 2ab'
_symmetry_space_group_name_H-M 'P b c n'
_atom_sites_solution_hydrogens difmap
_atom_sites_solution_primary direct
_audit_creation_date 11-05-14
_audit_creation_method CRYSTALS_ver_14.21
_cell_angle_alpha 90
_cell_angle_beta 90
_cell_angle_gamma 90
_cell_formula_units_Z 8
_cell_length_a 27.8782(10)
_cell_length_b 15.4505(6)
_cell_length_c 26.3093(12)
_cell_measurement_reflns_used 8963
_cell_measurement_temperature 120
_cell_measurement_theta_max 27
_cell_measurement_theta_min 3
_cell_volume 11332.3(8)
_computing_cell_refinement 'Apex2 (Bruker AXS, 2006)'
_computing_data_collection 'Apex2 (Bruker AXS, 2006)'
_computing_data_reduction 'Apex2 (Bruker AXS, 2006)'
_computing_molecular_graphics 'CAMERON (Watkin et al., 1996)'
_computing_publication_material 'CRYSTALS (Betteridge et al., 2003)'
_computing_structure_refinement 'CRYSTALS (Betteridge et al., 2003)'
_computing_structure_solution 'SIR92 (Altomare et al., 1994)'
_diffrn_ambient_temperature 120
_diffrn_measured_fraction_theta_full 0.997
_diffrn_measured_fraction_theta_max 0.997
_diffrn_measurement_device Area
_diffrn_measurement_device_type 'Bruker Kappa Apex2'
_diffrn_measurement_method '\f & \w scans'
_diffrn_radiation_monochromator graphite
_diffrn_radiation_type 'Mo K\a'
_diffrn_radiation_wavelength 0.71073
_diffrn_reflns_av_R_equivalents 0.082
_diffrn_reflns_limit_h_max 34
_diffrn_reflns_limit_h_min -35
_diffrn_reflns_limit_k_max 19
_diffrn_reflns_limit_k_min -19
_diffrn_reflns_limit_l_max 33
_diffrn_reflns_limit_l_min -29
_diffrn_reflns_number 82757
_diffrn_reflns_theta_full 27.029
_diffrn_reflns_theta_max 27.029
_diffrn_reflns_theta_min 1.694
_diffrn_standards_number 0
_exptl_absorpt_coefficient_mu 0.648
_exptl_absorpt_correction_T_max 0.94
_exptl_absorpt_correction_T_min 0.92
_exptl_absorpt_correction_type numerical
_exptl_absorpt_process_details
; 
 Analytical Absorption (De Meulenaer & Tompa, 1965) 
;
_exptl_crystal_colour red
_exptl_crystal_density_diffrn 1.261
_exptl_crystal_description 'acicular fragment'
_exptl_crystal_F_000 4576
_exptl_crystal_size_max 0.446
_exptl_crystal_size_mid 0.122
_exptl_crystal_size_min 0.090
_refine_diff_density_max 0.90
_refine_diff_density_min -1.13
_refine_ls_extinction_method none
_refine_ls_goodness_of_fit_ref 1.0000
_refine_ls_hydrogen_treatment constr
_refine_ls_matrix_type full
_refine_ls_number_parameters 573
_refine_ls_number_reflns 12367
_refine_ls_number_restraints 0
_refine_ls_R_factor_all 0.0708
_refine_ls_R_factor_gt 0.0382
_refine_ls_shift/su_max 0.0009504
_refine_ls_shift/su_mean 0.0000485
_refine_ls_structure_factor_coef Fsqd
_refine_ls_weighting_details
;
 Method= Modified Sheldrick 
 w=1/[\s^2^(F^2^) + ( 0.03P)^2^ +11.33P] 
 ,where P=(max(Fo^2^,0) + 2Fc^2^)/3 
;
_refine_ls_weighting_scheme calc
_refine_ls_wR_factor_all 0.0805
_refine_ls_wR_factor_gt 0.0745
_refine_ls_wR_factor_ref 0.0805
_reflns_limit_h_max 35
_reflns_limit_h_min 0
_reflns_limit_k_max 19
_reflns_limit_k_min 0
_reflns_limit_l_max 33
_reflns_limit_l_min 0
_reflns_number_gt 8375
_reflns_number_total 12367
_reflns_threshold_expression I>2.0\s(I)
_oxford_diffrn_Wilson_B_factor 1.35
_oxford_diffrn_Wilson_scale 450.20
_oxford_refine_ls_r_factor_ref 0.0708
_oxford_refine_ls_scale 0.047163(3)
_oxford_reflns_number_all 12367
_oxford_reflns_threshold_expression_ref I>-10.0\s(I)
_oxford_structure_analysis_title 'jk_81_0ma in Pbcn'
_cod_data_source_file ic302473j_si_002_10.cif
_cod_data_source_block 9
_cod_original_sg_symbol_H-M 'P b c n '
_cod_original_formula_sum 'C52 H90 Cl1 Co1 N3 O2.50 P3 Zr1'
_cod_database_code 4334136

loop_
_symmetry_equiv_pos_as_xyz
x,y,z
-x,-y,-z
-x+1/2,y+1/2,z
x+1/2,-y+1/2,-z
x,-y,z+1/2
-x,y,-z+1/2
-x+1/2,-y+1/2,z+1/2
x+1/2,y+1/2,-z+1/2

loop_
_atom_site_label
_atom_site_type_symbol
_atom_site_fract_x
_atom_site_fract_y
_atom_site_fract_z
_atom_site_U_iso_or_equiv
_atom_site_occupancy
_atom_site_adp_type
_atom_site_refinement_flags_posn
_atom_site_refinement_flags_adp
Zr1 Zr 0.335594(7) 0.718573(15) 0.403967(9) 0.0147 1.0000 Uani . .
Co1 Co 0.399108(11) 0.59628(2) 0.411232(13) 0.0189 1.0000 Uani . .
P1 P 0.35501(2) 0.57263(4) 0.33978(3) 0.0187 1.0000 Uani . .
P2 P 0.34765(2) 0.58299(4) 0.47786(2) 0.0180 1.0000 Uani . .
P3 P 0.43891(2) 0.72465(4) 0.40985(3) 0.0217 1.0000 Uani . .
O1 O 0.46238(7) 0.44488(13) 0.41595(9) 0.0447 1.0000 Uani . .
O2 O 0.13800(10) 0.52431(15) 0.14185(10) 0.0600 1.0000 Uani . .
O3 O 0.5000 0.3531(2) 0.2500 0.0739 1.0000 Uani S T
N1 N 0.30990(7) 0.64561(13) 0.34127(8) 0.0169 1.0000 Uani . .
N2 N 0.31449(7) 0.67497(13) 0.47728(8) 0.0171 1.0000 Uani . .
N3 N 0.39766(7) 0.80008(13) 0.39420(8) 0.0213 1.0000 Uani . .
C1 C 0.39164(9) 0.5965(2) 0.28238(10) 0.0280 1.0000 Uani . .
C2 C 0.43915(10) 0.5468(2) 0.28057(12) 0.0448 1.0000 Uani . .
C3 C 0.36663(10) 0.5905(2) 0.23065(10) 0.0368 1.0000 Uani . .
C4 C 0.32964(9) 0.46250(16) 0.33084(10) 0.0255 1.0000 Uani . .
C5 C 0.36627(11) 0.38844(19) 0.33431(12) 0.0409 1.0000 Uani . .
C6 C 0.29944(11) 0.44847(19) 0.28261(11) 0.0360 1.0000 Uani . .
C7 C 0.27007(8) 0.66196(16) 0.30732(9) 0.0166 1.0000 Uani . .
C8 C 0.27340(8) 0.72947(16) 0.27152(9) 0.0192 1.0000 Uani . .
C9 C 0.23504(9) 0.74648(17) 0.23943(10) 0.0219 1.0000 Uani . .
C10 C 0.19202(9) 0.70119(17) 0.24246(10) 0.0233 1.0000 Uani . .
C11 C 0.18879(9) 0.63747(17) 0.27890(10) 0.0219 1.0000 Uani . .
C12 C 0.22664(8) 0.61624(16) 0.31137(9) 0.0187 1.0000 Uani . .
C13 C 0.31674(9) 0.78673(18) 0.26779(10) 0.0253 1.0000 Uani . .
C14 C 0.15027(10) 0.7233(2) 0.20870(11) 0.0361 1.0000 Uani . .
C15 C 0.21802(9) 0.54414(17) 0.34869(10) 0.0244 1.0000 Uani . .
C16 C 0.37952(9) 0.57504(18) 0.54013(10) 0.0231 1.0000 Uani . .
C17 C 0.41810(9) 0.50401(19) 0.54134(11) 0.0303 1.0000 Uani . .
C18 C 0.34758(10) 0.5646(2) 0.58750(10) 0.0320 1.0000 Uani . .
C19 C 0.30652(9) 0.48868(16) 0.47361(10) 0.0219 1.0000 Uani . .
C20 C 0.33374(10) 0.40284(17) 0.46734(11) 0.0305 1.0000 Uani . .
C21 C 0.26753(9) 0.47792(18) 0.51417(11) 0.0299 1.0000 Uani . .
C22 C 0.27961(8) 0.70536(16) 0.51335(9) 0.0184 1.0000 Uani . .
C23 C 0.29354(9) 0.75224(17) 0.55676(10) 0.0219 1.0000 Uani . .
C24 C 0.25890(9) 0.77805(17) 0.59159(10) 0.0269 1.0000 Uani . .
C25 C 0.21058(10) 0.76110(17) 0.58480(10) 0.0284 1.0000 Uani . .
C26 C 0.19715(9) 0.71960(17) 0.54061(10) 0.0251 1.0000 Uani . .
C27 C 0.23012(9) 0.69308(16) 0.50413(10) 0.0215 1.0000 Uani . .
C28 C 0.34486(9) 0.77743(19) 0.56709(10) 0.0294 1.0000 Uani . .
C29 C 0.17394(11) 0.7902(2) 0.62315(11) 0.0399 1.0000 Uani . .
C30 C 0.21217(9) 0.65261(18) 0.45576(10) 0.0259 1.0000 Uani . .
C31 C 0.46533(9) 0.75481(18) 0.47232(11) 0.0279 1.0000 Uani . .
C32 C 0.49236(10) 0.84125(19) 0.47655(12) 0.0362 1.0000 Uani . .
C33 C 0.49540(11) 0.6830(2) 0.49672(12) 0.0393 1.0000 Uani . .
C34 C 0.48914(8) 0.72472(19) 0.36273(11) 0.0277 1.0000 Uani . .
C35 C 0.52366(9) 0.6485(2) 0.37090(12) 0.0360 1.0000 Uani . .
C36 C 0.51871(9) 0.8080(2) 0.35779(12) 0.0378 1.0000 Uani . .
C37 C 0.40409(8) 0.89186(17) 0.38552(11) 0.0227 1.0000 Uani . .
C38 C 0.41732(9) 0.92379(18) 0.33748(11) 0.0284 1.0000 Uani . .
C39 C 0.42401(9) 1.0132(2) 0.33105(13) 0.0360 1.0000 Uani . .
C40 C 0.41806(10) 1.07156(19) 0.37041(14) 0.0386 1.0000 Uani . .
C41 C 0.40318(9) 1.03952(18) 0.41669(13) 0.0339 1.0000 Uani . .
C42 C 0.39511(9) 0.95126(18) 0.42478(11) 0.0269 1.0000 Uani . .
C43 C 0.42470(10) 0.8682(2) 0.29121(11) 0.0336 1.0000 Uani . .
C44 C 0.42576(13) 1.1680(2) 0.36281(17) 0.0604 1.0000 Uani . .
C45 C 0.37633(10) 0.92367(19) 0.47573(11) 0.0325 1.0000 Uani . .
C46 C 0.43790(9) 0.50494(18) 0.41457(10) 0.0260 1.0000 Uani . .
C47 C 0.05807(17) 0.5695(4) 0.1271(3) 0.1314 1.0000 Uani . .
C48 C 0.0915(2) 0.5038(4) 0.1324(3) 0.1299 1.0000 Uani . .
C49 C 0.1729(3) 0.4646(3) 0.1453(3) 0.1473 1.0000 Uani . .
C50 C 0.21987(18) 0.4888(3) 0.15798(19) 0.0893 1.0000 Uani . .
C51 C 0.5396(2) 0.3644(4) 0.33027(17) 0.1263 1.0000 Uani . .
C52 C 0.51835(15) 0.3170(3) 0.2909(3) 0.1224 1.0000 Uani . .
H11 H 0.3998 0.6564 0.2875 0.0332 1.0000 Uiso R .
H21 H 0.4583 0.5709 0.2538 0.0672 1.0000 Uiso R .
H22 H 0.4340 0.4870 0.2734 0.0670 1.0000 Uiso R .
H23 H 0.4556 0.5524 0.3126 0.0658 1.0000 Uiso R .
H31 H 0.3334 0.6107 0.2321 0.0544 1.0000 Uiso R .
H32 H 0.3677 0.5317 0.2177 0.0546 1.0000 Uiso R .
H33 H 0.3839 0.6270 0.2071 0.0543 1.0000 Uiso R .
H41 H 0.3080 0.4551 0.3595 0.0309 1.0000 Uiso R .
H51 H 0.3873 0.3889 0.3054 0.0604 1.0000 Uiso R .
H52 H 0.3853 0.3945 0.3645 0.0609 1.0000 Uiso R .
H53 H 0.3499 0.3337 0.3355 0.0604 1.0000 Uiso R .
H61 H 0.3204 0.4345 0.2541 0.0537 1.0000 Uiso R .
H62 H 0.2774 0.4010 0.2891 0.0539 1.0000 Uiso R .
H63 H 0.2816 0.4996 0.2740 0.0528 1.0000 Uiso R .
H91 H 0.2378 0.7905 0.2153 0.0259 1.0000 Uiso R .
H111 H 0.1601 0.6069 0.2823 0.0257 1.0000 Uiso R .
H131 H 0.3248 0.8110 0.3001 0.0388 1.0000 Uiso R .
H132 H 0.3112 0.8328 0.2447 0.0384 1.0000 Uiso R .
H133 H 0.3442 0.7552 0.2560 0.0383 1.0000 Uiso R .
H141 H 0.1438 0.6779 0.1847 0.0542 1.0000 Uiso R .
H142 H 0.1554 0.7751 0.1889 0.0536 1.0000 Uiso R .
H143 H 0.1215 0.7332 0.2280 0.0545 1.0000 Uiso R .
H151 H 0.2141 0.4907 0.3309 0.0379 1.0000 Uiso R .
H152 H 0.2442 0.5402 0.3724 0.0365 1.0000 Uiso R .
H153 H 0.1884 0.5555 0.3668 0.0364 1.0000 Uiso R .
H161 H 0.3960 0.6306 0.5432 0.0277 1.0000 Uiso R .
H171 H 0.4040 0.4475 0.5420 0.0445 1.0000 Uiso R .
H172 H 0.4377 0.5101 0.5714 0.0445 1.0000 Uiso R .
H173 H 0.4390 0.5083 0.5126 0.0451 1.0000 Uiso R .
H181 H 0.3375 0.5053 0.5903 0.0480 1.0000 Uiso R .
H182 H 0.3199 0.6015 0.5859 0.0476 1.0000 Uiso R .
H183 H 0.3660 0.5794 0.6176 0.0473 1.0000 Uiso R .
H191 H 0.2907 0.4983 0.4410 0.0247 1.0000 Uiso R .
H201 H 0.3451 0.3831 0.4999 0.0456 1.0000 Uiso R .
H202 H 0.3618 0.4104 0.4450 0.0456 1.0000 Uiso R .
H203 H 0.3126 0.3579 0.4540 0.0457 1.0000 Uiso R .
H211 H 0.2808 0.4502 0.5442 0.0453 1.0000 Uiso R .
H212 H 0.2535 0.5338 0.5236 0.0439 1.0000 Uiso R .
H213 H 0.2429 0.4403 0.5004 0.0443 1.0000 Uiso R .
H241 H 0.2691 0.8079 0.6209 0.0319 1.0000 Uiso R .
H261 H 0.1645 0.7090 0.5348 0.0308 1.0000 Uiso R .
H281 H 0.3592 0.7424 0.5935 0.0430 1.0000 Uiso R .
H282 H 0.3459 0.8370 0.5771 0.0437 1.0000 Uiso R .
H283 H 0.3650 0.7701 0.5369 0.0433 1.0000 Uiso R .
H291 H 0.1443 0.7600 0.6182 0.0612 1.0000 Uiso R .
H292 H 0.1842 0.7801 0.6566 0.0614 1.0000 Uiso R .
H293 H 0.1669 0.8484 0.6201 0.0619 1.0000 Uiso R .
H301 H 0.2278 0.6759 0.4267 0.0400 1.0000 Uiso R .
H302 H 0.2170 0.5924 0.4555 0.0394 1.0000 Uiso R .
H303 H 0.1792 0.6626 0.4521 0.0402 1.0000 Uiso R .
H311 H 0.4369 0.7600 0.4937 0.0336 1.0000 Uiso R .
H321 H 0.4929 0.8606 0.5124 0.0538 1.0000 Uiso R .
H322 H 0.5249 0.8334 0.4650 0.0530 1.0000 Uiso R .
H323 H 0.4774 0.8854 0.4560 0.0532 1.0000 Uiso R .
H331 H 0.4808 0.6265 0.4926 0.0589 1.0000 Uiso R .
H332 H 0.4992 0.6943 0.5320 0.0589 1.0000 Uiso R .
H333 H 0.5269 0.6824 0.4806 0.0584 1.0000 Uiso R .
H341 H 0.4735 0.7154 0.3300 0.0323 1.0000 Uiso R .
H351 H 0.5073 0.5955 0.3766 0.0530 1.0000 Uiso R .
H352 H 0.5445 0.6589 0.3999 0.0538 1.0000 Uiso R .
H353 H 0.5438 0.6413 0.3413 0.0537 1.0000 Uiso R .
H361 H 0.5342 0.8077 0.3250 0.0566 1.0000 Uiso R .
H362 H 0.5431 0.8106 0.3838 0.0559 1.0000 Uiso R .
H363 H 0.4992 0.8593 0.3604 0.0562 1.0000 Uiso R .
H391 H 0.4326 1.0330 0.2987 0.0424 1.0000 Uiso R .
H411 H 0.3982 1.0780 0.4434 0.0404 1.0000 Uiso R .
H431 H 0.4051 0.8881 0.2628 0.0494 1.0000 Uiso R .
H432 H 0.4575 0.8694 0.2811 0.0502 1.0000 Uiso R .
H433 H 0.4167 0.8079 0.2973 0.0496 1.0000 Uiso R .
H441 H 0.4308 1.1786 0.3273 0.0912 1.0000 Uiso R .
H442 H 0.4528 1.1870 0.3811 0.0913 1.0000 Uiso R .
H443 H 0.3982 1.1990 0.3735 0.0912 1.0000 Uiso R .
H451 H 0.3675 0.9722 0.4958 0.0497 1.0000 Uiso R .
H452 H 0.3480 0.8881 0.4716 0.0485 1.0000 Uiso R .
H453 H 0.3995 0.8915 0.4947 0.0488 1.0000 Uiso R .
H471 H 0.0697 0.6126 0.1039 0.1969 1.0000 Uiso R .
H472 H 0.0552 0.5933 0.1610 0.1974 1.0000 Uiso R .
H473 H 0.0278 0.5466 0.1165 0.1970 1.0000 Uiso R .
H481 H 0.0905 0.4691 0.1025 0.1567 1.0000 Uiso R .
H482 H 0.0804 0.4681 0.1602 0.1560 1.0000 Uiso R .
H491 H 0.1623 0.4247 0.1715 0.1774 1.0000 Uiso R .
H492 H 0.1733 0.4336 0.1140 0.1775 1.0000 Uiso R .
H501 H 0.2199 0.5125 0.1908 0.1345 1.0000 Uiso R .
H502 H 0.2303 0.5323 0.1347 0.1342 1.0000 Uiso R .
H503 H 0.2415 0.4409 0.1565 0.1339 1.0000 Uiso R .
H511 H 0.5730 0.3664 0.3235 0.1894 1.0000 Uiso R .
H512 H 0.5353 0.3364 0.3620 0.1893 1.0000 Uiso R .
H513 H 0.5276 0.4227 0.3315 0.1888 1.0000 Uiso R .
H521 H 0.4912 0.2966 0.3079 0.1483 1.0000 Uiso R .
H522 H 0.5355 0.2679 0.2812 0.1469 1.0000 Uiso R .
Cl1 Cl 0.27707(2) 0.83616(4) 0.39853(3) 0.0252 1.0000 Uani . .

loop_
_atom_site_aniso_label
_atom_site_aniso_U_11
_atom_site_aniso_U_22
_atom_site_aniso_U_33
_atom_site_aniso_U_23
_atom_site_aniso_U_13
_atom_site_aniso_U_12
Zr1 0.01270(10) 0.01455(11) 0.01693(11) 0.00308(11) 0.00089(10) 0.00092(9)
Co1 0.01412(15) 0.01806(17) 0.02463(19) 0.00394(16) 0.00053(14) 0.00296(13)
P1 0.0185(3) 0.0183(3) 0.0194(3) 0.0021(3) 0.0029(3) 0.0045(3)
P2 0.0191(3) 0.0166(3) 0.0184(3) 0.0038(3) -0.0008(3) 0.0021(3)
P3 0.0138(3) 0.0215(3) 0.0299(4) 0.0078(3) 0.0006(3) 0.0010(3)
O1 0.0313(11) 0.0344(12) 0.0682(16) 0.0071(12) -0.0021(11) 0.0179(10)
O2 0.0694(17) 0.0349(14) 0.0755(19) -0.0058(13) 0.0235(15) -0.0119(13)
O3 0.155(4) 0.0286(19) 0.038(2) 0.0000 0.019(2) 0.0000
N1 0.0150(9) 0.0170(11) 0.0186(11) 0.0019(9) 0.0014(8) 0.0026(8)
N2 0.0190(10) 0.0155(10) 0.0169(11) 0.0026(9) 0.0019(8) 0.0019(8)
N3 0.0170(10) 0.0180(11) 0.0290(13) 0.0083(9) 0.0000(9) 0.0009(8)
C1 0.0232(13) 0.0387(17) 0.0220(14) 0.0071(13) 0.0054(11) 0.0073(13)
C2 0.0281(15) 0.079(3) 0.0275(17) 0.0116(17) 0.0088(13) 0.0243(16)
C3 0.0287(14) 0.061(2) 0.0204(14) 0.0055(15) 0.0050(12) 0.0128(15)
C4 0.0311(14) 0.0181(13) 0.0273(15) -0.0033(12) -0.0013(12) 0.0070(12)
C5 0.0508(19) 0.0265(16) 0.045(2) -0.0076(15) -0.0100(16) 0.0163(15)
C6 0.0454(17) 0.0255(16) 0.0372(18) -0.0100(14) -0.0075(15) 0.0063(14)
C7 0.0185(11) 0.0162(12) 0.0150(12) -0.0023(10) 0.0014(10) 0.0046(10)
C8 0.0214(12) 0.0186(13) 0.0175(13) -0.0014(11) 0.0011(10) 0.0037(11)
C9 0.0271(13) 0.0199(13) 0.0186(13) 0.0014(11) -0.0009(11) 0.0073(11)
C10 0.0274(14) 0.0234(14) 0.0192(13) -0.0084(11) -0.0042(11) 0.0078(11)
C11 0.0186(12) 0.0221(14) 0.0249(14) -0.0080(12) -0.0018(11) 0.0000(11)
C12 0.0199(12) 0.0185(13) 0.0178(13) -0.0019(11) 0.0018(10) 0.0013(10)
C13 0.0254(13) 0.0247(14) 0.0256(14) 0.0080(12) 0.0012(11) -0.0010(12)
C14 0.0302(14) 0.0459(19) 0.0322(16) -0.0015(15) -0.0107(12) 0.0062(14)
C15 0.0242(13) 0.0238(14) 0.0254(15) 0.0018(12) 0.0013(11) -0.0040(11)
C16 0.0230(12) 0.0247(14) 0.0216(14) 0.0035(12) -0.0041(11) 0.0026(11)
C17 0.0304(14) 0.0318(16) 0.0288(16) 0.0067(13) -0.0074(12) 0.0072(13)
C18 0.0348(15) 0.0381(17) 0.0232(15) 0.0100(13) -0.0028(12) 0.0049(13)
C19 0.0240(13) 0.0182(13) 0.0236(14) 0.0038(12) -0.0014(11) -0.0008(11)
C20 0.0298(14) 0.0210(14) 0.0406(17) 0.0029(13) -0.0014(13) 0.0007(12)
C21 0.0314(14) 0.0240(15) 0.0343(17) 0.0057(13) 0.0036(13) -0.0034(12)
C22 0.0243(12) 0.0141(12) 0.0167(12) 0.0042(10) 0.0022(10) 0.0046(10)
C23 0.0272(13) 0.0191(13) 0.0193(13) 0.0041(11) 0.0021(11) 0.0010(11)
C24 0.0400(15) 0.0225(13) 0.0183(13) 0.0006(13) 0.0029(12) 0.0063(12)
C25 0.0372(15) 0.0237(14) 0.0242(15) 0.0082(12) 0.0108(12) 0.0098(12)
C26 0.0233(13) 0.0231(14) 0.0289(15) 0.0074(13) 0.0045(11) 0.0047(12)
C27 0.0248(13) 0.0176(13) 0.0219(14) 0.0062(11) 0.0035(11) 0.0012(11)
C28 0.0350(15) 0.0282(15) 0.0250(15) -0.0045(13) -0.0009(12) -0.0025(13)
C29 0.0456(18) 0.0393(18) 0.0347(17) 0.0055(15) 0.0179(14) 0.0159(15)
C30 0.0206(12) 0.0259(15) 0.0312(16) 0.0011(13) 0.0004(11) 0.0000(11)
C31 0.0196(12) 0.0293(15) 0.0346(16) 0.0073(13) -0.0029(12) -0.0031(11)
C32 0.0256(14) 0.0342(17) 0.049(2) 0.0018(15) -0.0103(14) -0.0050(13)
C33 0.0377(16) 0.0383(18) 0.0420(19) 0.0112(15) -0.0156(14) 0.0033(15)
C34 0.0148(11) 0.0351(16) 0.0332(16) 0.0106(14) 0.0039(11) 0.0018(12)
C35 0.0187(13) 0.0397(18) 0.050(2) 0.0102(16) 0.0104(13) 0.0094(13)
C36 0.0184(13) 0.0451(19) 0.050(2) 0.0175(16) 0.0042(13) -0.0046(13)
C37 0.0126(11) 0.0184(13) 0.0371(15) 0.0089(12) -0.0036(11) -0.0019(10)
C38 0.0160(12) 0.0280(15) 0.0411(17) 0.0136(14) -0.0030(12) -0.0020(11)
C39 0.0216(13) 0.0342(17) 0.052(2) 0.0218(16) -0.0043(13) -0.0063(13)
C40 0.0218(14) 0.0243(16) 0.070(2) 0.0165(17) -0.0079(15) -0.0025(12)
C41 0.0206(13) 0.0226(14) 0.059(2) -0.0008(15) -0.0098(13) 0.0014(12)
C42 0.0171(12) 0.0233(14) 0.0402(17) 0.0067(13) -0.0046(12) -0.0011(11)
C43 0.0263(14) 0.0403(18) 0.0340(17) 0.0147(14) 0.0010(13) -0.0038(13)
C44 0.052(2) 0.0265(18) 0.103(3) 0.022(2) -0.009(2) -0.0072(17)
C45 0.0269(14) 0.0287(16) 0.0417(18) -0.0033(14) -0.0036(13) 0.0031(12)
C46 0.0201(12) 0.0275(14) 0.0303(16) 0.0051(13) 0.0005(11) 0.0020(11)
C47 0.048(3) 0.145(6) 0.200(7) -0.006(6) 0.008(4) -0.028(3)
C48 0.121(5) 0.079(4) 0.189(7) 0.046(4) -0.043(5) -0.065(4)
C49 0.163(6) 0.047(3) 0.231(9) 0.031(4) -0.058(6) 0.012(4)
C50 0.099(4) 0.070(3) 0.099(4) 0.026(3) 0.048(3) 0.040(3)
C51 0.167(6) 0.168(6) 0.044(3) 0.001(3) 0.007(3) 0.119(5)
C52 0.055(3) 0.059(3) 0.253(8) 0.083(4) -0.069(4) -0.026(2)
Cl1 0.0226(3) 0.0203(3) 0.0326(4) 0.0042(3) 0.0008(3) 0.0072(2)

loop_
_atom_type_symbol
_atom_type_scat_dispersion_real
_atom_type_scat_dispersion_imag
_atom_type_scat_Cromer_Mann_a1
_atom_type_scat_Cromer_Mann_b1
_atom_type_scat_Cromer_Mann_a2
_atom_type_scat_Cromer_Mann_b2
_atom_type_scat_Cromer_Mann_a3
_atom_type_scat_Cromer_Mann_b3
_atom_type_scat_Cromer_Mann_a4
_atom_type_scat_Cromer_Mann_b4
_atom_type_scat_Cromer_Mann_c
_atom_type_scat_source
C 0.0033 0.0016 2.3100 20.8439 1.0200 10.2075 1.5886 0.5687 0.8650 51.6512 0.2156 'International Tables Vol C 4.2.6.8 and 6.1.1.4'
H 0.0000 0.0000 0.4930 10.5109 0.3229 26.1257 0.1402 3.1424 0.0408 57.7998 0.0030 'International Tables Vol C 4.2.6.8 and 6.1.1.4'
N 0.0061 0.0033 12.2126 0.0057 3.1322 9.8933 2.0125 28.9975 1.1663 0.5826 -11.5290 'International Tables Vol C 4.2.6.8 and 6.1.1.4'
O 0.0106 0.0060 3.0485 13.2771 2.2868 5.7011 1.5463 0.3239 0.8670 32.9089 0.2508 'International Tables Vol C 4.2.6.8 and 6.1.1.4'
P 0.1023 0.0942 6.4345 1.9067 4.1791 27.1570 1.7800 0.5260 1.4908 68.1645 1.1149 'International Tables Vol C 4.2.6.8 and 6.1.1.4'
Co 0.3494 0.9721 12.2841 4.2791 7.3409 0.2784 4.0034 13.5359 2.3488 71.1692 1.0118 'International Tables Vol C 4.2.6.8 and 6.1.1.4'
Zr -2.9673 0.5597 17.8765 1.2762 10.9480 11.9160 5.4173 0.1176 3.6572 87.6627 2.0693 'International Tables Vol C 4.2.6.8 and 6.1.1.4'
Cl 0.1484 0.1585 11.4604 0.0104 7.1964 1.1662 6.2556 18.5194 1.6455 47.7784 -9.5574 'International Tables Vol C 4.2.6.8 and 6.1.1.4'

loop_
_geom_angle_atom_site_label_1
_geom_angle_site_symmetry_1
_geom_angle_atom_site_label_2
_geom_angle_atom_site_label_3
_geom_angle
_geom_angle_publ_flag
Co1 . Zr1 P1 48.902(16) yes
Co1 . Zr1 P2 48.769(15) yes
P1 . Zr1 P2 78.67(2) yes
Co1 . Zr1 P3 48.634(16) yes
P1 . Zr1 P3 82.46(2) yes
P2 . Zr1 P3 82.583(19) yes
Co1 . Zr1 N1 84.31(5) yes
P1 . Zr1 N1 35.78(5) yes
P2 . Zr1 N1 100.24(6) yes
P3 . Zr1 N1 113.32(5) yes
Co1 . Zr1 N2 83.76(5) yes
P1 . Zr1 N2 109.71(6) yes
P2 . Zr1 N2 35.78(5) yes
P3 . Zr1 N2 103.76(5) yes
N1 . Zr1 N2 116.32(8) yes
Co1 . Zr1 N3 83.48(5) yes
P1 . Zr1 N3 103.74(6) yes
P2 . Zr1 N3 114.34(6) yes
P3 . Zr1 N3 35.53(5) yes
N1 . Zr1 N3 119.25(8) yes
Co1 . Zr1 Cl1 178.50(2) yes
P1 . Zr1 Cl1 132.48(2) yes
P2 . Zr1 Cl1 131.16(2) yes
P3 . Zr1 Cl1 130.14(2) yes
N1 . Zr1 Cl1 97.12(5) yes
N2 . Zr1 N3 121.03(8) yes
N2 . Zr1 Cl1 95.96(5) yes
N3 . Zr1 Cl1 95.42(6) yes
Zr1 . Co1 P1 71.802(19) yes
Zr1 . Co1 P2 72.078(19) yes
P1 . Co1 P2 106.35(3) yes
Zr1 . Co1 P3 72.347(19) yes
P1 . Co1 P3 112.99(3) yes
P2 . Co1 P3 113.52(3) yes
Zr1 . Co1 C46 174.17(9) yes
P1 . Co1 C46 103.98(9) yes
P2 . Co1 C46 105.88(9) yes
P3 . Co1 C46 113.33(8) yes
Zr1 . P1 Co1 59.296(18) yes
Zr1 . P1 N1 47.26(7) yes
Co1 . P1 N1 106.00(8) yes
Zr1 . P1 C1 115.20(10) yes
Co1 . P1 C1 110.02(9) yes
N1 . P1 C1 107.17(11) yes
Zr1 . P1 C4 136.27(9) yes
Co1 . P1 C4 117.22(9) yes
N1 . P1 C4 109.31(11) yes
C1 . P1 C4 106.73(13) yes
Zr1 . P2 Co1 59.153(17) yes
Zr1 . P2 N2 47.16(7) yes
Co1 . P2 N2 105.15(7) yes
Zr1 . P2 C16 134.11(9) yes
Co1 . P2 C16 112.45(8) yes
N2 . P2 C16 108.81(11) yes
Zr1 . P2 C19 117.28(8) yes
Co1 . P2 C19 114.44(9) yes
N2 . P2 C19 108.69(10) yes
C16 . P2 C19 107.15(12) yes
Zr1 . P3 Co1 59.019(16) yes
Zr1 . P3 N3 47.89(7) yes
Co1 . P3 N3 105.88(7) yes
Zr1 . P3 C31 116.79(9) yes
Co1 . P3 C31 113.44(9) yes
N3 . P3 C31 108.20(12) yes
Zr1 . P3 C34 135.37(9) yes
Co1 . P3 C34 112.12(10) yes
N3 . P3 C34 110.36(11) yes
C31 . P3 C34 106.81(12) yes
C48 . O2 C49 122.9(4) yes
C52 6_655 O3 C52 129.8(6) yes
P1 . N1 Zr1 96.96(9) yes
P1 . N1 C7 132.31(17) yes
Zr1 . N1 C7 130.24(15) yes
P2 . N2 Zr1 97.06(9) yes
P2 . N2 C22 129.55(16) yes
Zr1 . N2 C22 133.04(15) yes
P3 . N3 Zr1 96.57(9) yes
P3 . N3 C37 129.07(16) yes
Zr1 . N3 C37 133.68(15) yes
P1 . C1 C2 113.64(19) yes
P1 . C1 C3 117.36(18) yes
C2 . C1 C3 109.6(2) yes
P1 . C1 H11 101.9 no
C2 . C1 H11 106.4 no
C3 . C1 H11 106.8 no
C1 . C2 H21 108.1 no
C1 . C2 H22 111.2 no
H21 . C2 H22 108.4 no
C1 . C2 H23 109.9 no
H21 . C2 H23 110.0 no
H22 . C2 H23 109.2 no
C1 . C3 H31 112.1 no
C1 . C3 H32 110.7 no
H31 . C3 H32 110.1 no
C1 . C3 H33 107.9 no
H31 . C3 H33 108.1 no
H32 . C3 H33 107.8 no
P1 . C4 C5 114.93(19) yes
P1 . C4 C6 116.23(19) yes
C5 . C4 C6 107.9(2) yes
P1 . C4 H41 104.2 no
C5 . C4 H41 106.2 no
C6 . C4 H41 106.5 no
C4 . C5 H51 110.7 no
C4 . C5 H52 110.1 no
H51 . C5 H52 108.5 no
C4 . C5 H53 110.0 no
H51 . C5 H53 108.8 no
H52 . C5 H53 108.7 no
C4 . C6 H61 109.7 no
C4 . C6 H62 108.0 no
H61 . C6 H62 110.3 no
C4 . C6 H63 111.3 no
H61 . C6 H63 108.1 no
H62 . C6 H63 109.6 no
N1 . C7 C8 119.4(2) yes
N1 . C7 C12 121.8(2) yes
C8 . C7 C12 118.7(2) yes
C7 . C8 C9 119.8(2) yes
C7 . C8 C13 122.2(2) yes
C9 . C8 C13 118.0(2) yes
C8 . C9 C10 122.3(2) yes
C8 . C9 H91 119.2 no
C10 . C9 H91 118.5 no
C9 . C10 C11 117.1(2) yes
C9 . C10 C14 121.3(2) yes
C11 . C10 C14 121.5(2) yes
C10 . C11 C12 123.0(2) yes
C10 . C11 H111 119.0 no
C12 . C11 H111 118.1 no
C7 . C12 C11 119.1(2) yes
C7 . C12 C15 124.0(2) yes
C11 . C12 C15 116.9(2) yes
C8 . C13 H131 111.2 no
C8 . C13 H132 110.7 no
H131 . C13 H132 108.3 no
C8 . C13 H133 111.4 no
H131 . C13 H133 107.4 no
H132 . C13 H133 107.7 no
C10 . C14 H141 111.5 no
C10 . C14 H142 113.0 no
H141 . C14 H142 106.2 no
C10 . C14 H143 111.8 no
H141 . C14 H143 107.8 no
H142 . C14 H143 106.1 no
C12 . C15 H151 109.8 no
C12 . C15 H152 110.4 no
H151 . C15 H152 110.5 no
C12 . C15 H153 108.8 no
H151 . C15 H153 107.4 no
H152 . C15 H153 109.9 no
P2 . C16 C17 113.46(19) yes
P2 . C16 C18 116.22(17) yes
C17 . C16 C18 108.2(2) yes
P2 . C16 H161 103.9 no
C17 . C16 H161 107.3 no
C18 . C16 H161 107.2 no
C16 . C17 H171 111.4 no
C16 . C17 H172 110.1 no
H171 . C17 H172 107.8 no
C16 . C17 H173 111.2 no
H171 . C17 H173 109.1 no
H172 . C17 H173 107.2 no
C16 . C18 H181 109.3 no
C16 . C18 H182 111.4 no
H181 . C18 H182 109.6 no
C16 . C18 H183 109.3 no
H181 . C18 H183 108.5 no
H182 . C18 H183 108.7 no
P2 . C19 C20 112.26(17) yes
P2 . C19 C21 118.76(19) yes
C20 . C19 C21 109.4(2) yes
P2 . C19 H191 102.2 no
C20 . C19 H191 105.1 no
C21 . C19 H191 108.0 no
C19 . C20 H201 109.9 no
C19 . C20 H202 110.7 no
H201 . C20 H202 107.8 no
C19 . C20 H203 110.8 no
H201 . C20 H203 107.2 no
H202 . C20 H203 110.4 no
C19 . C21 H211 110.1 no
C19 . C21 H212 111.3 no
H211 . C21 H212 109.5 no
C19 . C21 H213 107.9 no
H211 . C21 H213 107.9 no
H212 . C21 H213 110.0 no
N2 . C22 C23 121.1(2) yes
N2 . C22 C27 120.2(2) yes
C23 . C22 C27 118.5(2) yes
C22 . C23 C24 119.4(2) yes
C22 . C23 C28 122.8(2) yes
C24 . C23 C28 117.8(2) yes
C23 . C24 C25 122.5(3) yes
C23 . C24 H241 118.1 no
C25 . C24 H241 119.4 no
C24 . C25 C26 117.5(2) yes
C24 . C25 C29 121.2(3) yes
C26 . C25 C29 121.3(3) yes
C25 . C26 C27 122.6(2) yes
C25 . C26 H261 118.8 no
C27 . C26 H261 118.6 no
C22 . C27 C26 119.2(2) yes
C22 . C27 C30 121.7(2) yes
C26 . C27 C30 119.1(2) yes
C23 . C28 H281 112.2 no
C23 . C28 H282 109.0 no
H281 . C28 H282 109.1 no
C23 . C28 H283 111.6 no
H281 . C28 H283 106.4 no
H282 . C28 H283 108.5 no
C25 . C29 H291 110.5 no
C25 . C29 H292 111.8 no
H291 . C29 H292 108.1 no
C25 . C29 H293 112.2 no
H291 . C29 H293 106.1 no
H292 . C29 H293 107.9 no
C27 . C30 H301 111.8 no
C27 . C30 H302 111.7 no
H301 . C30 H302 107.6 no
C27 . C30 H303 110.2 no
H301 . C30 H303 107.7 no
H302 . C30 H303 107.7 no
P3 . C31 C32 118.4(2) yes
P3 . C31 C33 113.9(2) yes
C32 . C31 C33 109.3(2) yes
P3 . C31 H311 102.0 no
C32 . C31 H311 106.6 no
C33 . C31 H311 105.3 no
C31 . C32 H321 109.7 no
C31 . C32 H322 109.2 no
H321 . C32 H322 109.0 no
C31 . C32 H323 111.2 no
H321 . C32 H323 109.1 no
H322 . C32 H323 108.6 no
C31 . C33 H331 112.2 no
C31 . C33 H332 109.7 no
H331 . C33 H332 108.6 no
C31 . C33 H333 108.5 no
H331 . C33 H333 108.6 no
H332 . C33 H333 109.2 no
P3 . C34 C35 112.09(19) yes
P3 . C34 C36 117.3(2) yes
C35 . C34 C36 108.5(2) yes
P3 . C34 H341 104.5 no
C35 . C34 H341 106.9 no
C36 . C34 H341 106.8 no
C34 . C35 H351 112.4 no
C34 . C35 H352 111.0 no
H351 . C35 H352 107.8 no
C34 . C35 H353 109.8 no
H351 . C35 H353 107.9 no
H352 . C35 H353 107.7 no
C34 . C36 H361 108.2 no
C34 . C36 H362 110.8 no
H361 . C36 H362 108.6 no
C34 . C36 H363 112.4 no
H361 . C36 H363 108.5 no
H362 . C36 H363 108.2 no
N3 . C37 C38 121.2(2) yes
N3 . C37 C42 120.1(2) yes
C38 . C37 C42 118.6(2) yes
C37 . C38 C39 119.2(3) yes
C37 . C38 C43 124.3(2) yes
C39 . C38 C43 116.5(3) yes
C38 . C39 C40 122.4(3) yes
C38 . C39 H391 117.8 no
C40 . C39 H391 119.8 no
C39 . C40 C41 117.6(3) yes
C39 . C40 C44 121.6(3) yes
C41 . C40 C44 120.8(3) yes
C40 . C41 C42 122.2(3) yes
C40 . C41 H411 118.8 no
C42 . C41 H411 119.0 no
C37 . C42 C41 119.8(3) yes
C37 . C42 C45 122.2(2) yes
C41 . C42 C45 118.0(3) yes
C38 . C43 H431 111.2 no
C38 . C43 H432 110.3 no
H431 . C43 H432 108.5 no
C38 . C43 H433 112.5 no
H431 . C43 H433 107.6 no
H432 . C43 H433 106.6 no
C40 . C44 H441 108.5 no
C40 . C44 H442 110.6 no
H441 . C44 H442 109.2 no
C40 . C44 H443 110.0 no
H441 . C44 H443 108.7 no
H442 . C44 H443 109.8 no
C42 . C45 H451 111.2 no
C42 . C45 H452 110.1 no
H451 . C45 H452 107.5 no
C42 . C45 H453 112.3 no
H451 . C45 H453 107.1 no
H452 . C45 H453 108.4 no
O1 . C46 Co1 178.5(2) yes
C48 . C47 H471 110.2 no
C48 . C47 H472 103.9 no
H471 . C47 H472 110.5 no
C48 . C47 H473 110.7 no
H471 . C47 H473 111.5 no
H472 . C47 H473 109.7 no
C47 . C48 O2 119.3(5) yes
C47 . C48 H481 108.0 no
O2 . C48 H481 108.1 no
C47 . C48 H482 106.1 no
O2 . C48 H482 107.6 no
H481 . C48 H482 107.2 no
O2 . C49 C50 120.6(5) yes
O2 . C49 H491 105.3 no
C50 . C49 H491 106.6 no
O2 . C49 H492 107.1 no
C50 . C49 H492 109.3 no
H491 . C49 H492 107.4 no
C49 . C50 H501 109.0 no
C49 . C50 H502 108.6 no
H501 . C50 H502 108.4 no
C49 . C50 H503 111.9 no
H501 . C50 H503 109.8 no
H502 . C50 H503 109.2 no
C52 . C51 H511 107.1 no
C52 . C51 H512 111.1 no
H511 . C51 H512 107.8 no
C52 . C51 H513 111.4 no
H511 . C51 H513 108.5 no
H512 . C51 H513 110.7 no
C51 . C52 O3 123.3(4) yes
C51 . C52 H521 99.3 no
O3 . C52 H521 102.8 no
C51 . C52 H522 114.1 no
O3 . C52 H522 108.8 no
H521 . C52 H522 105.9 no

loop_
_geom_bond_atom_site_label_1
_geom_bond_atom_site_label_2
_geom_bond_site_symmetry_2
_geom_bond_distance
_geom_bond_publ_flag
Zr1 Co1 . 2.5965(4) yes
Zr1 P1 . 2.8688(7) yes
Zr1 P2 . 2.8776(7) yes
Zr1 P3 . 2.8859(6) yes
Zr1 N1 . 2.122(2) yes
Zr1 N2 . 2.126(2) yes
Zr1 N3 . 2.155(2) yes
Zr1 Cl1 . 2.4460(6) yes
Co1 P1 . 2.2757(7) yes
Co1 P2 . 2.2745(7) yes
Co1 P3 . 2.2729(7) yes
Co1 C46 . 1.780(3) yes
P1 N1 . 1.690(2) yes
P1 C1 . 1.860(3) yes
P1 C4 . 1.858(3) yes
P2 N2 . 1.695(2) yes
P2 C16 . 1.868(3) yes
P2 C19 . 1.857(3) yes
P3 N3 . 1.688(2) yes
P3 C31 . 1.860(3) yes
P3 C34 . 1.870(3) yes
O1 C46 . 1.152(3) yes
O2 C48 . 1.356(5) yes
O2 C49 . 1.344(6) yes
O3 C52 6_655 1.314(5) yes
O3 C52 . 1.314(5) yes
N1 C7 . 1.447(3) yes
N2 C22 . 1.437(3) yes
N3 C37 . 1.448(3) yes
C1 C2 . 1.532(3) yes
C1 C3 . 1.532(4) yes
C1 H11 . 0.962 no
C2 H21 . 0.958 no
C2 H22 . 0.954 no
C2 H23 . 0.964 no
C3 H31 . 0.979 no
C3 H32 . 0.970 no
C3 H33 . 0.966 no
C4 C5 . 1.536(4) yes
C4 C6 . 1.538(4) yes
C4 H41 . 0.973 no
C5 H51 . 0.961 no
C5 H52 . 0.960 no
C5 H53 . 0.962 no
C6 H61 . 0.974 no
C6 H62 . 0.972 no
C6 H63 . 0.960 no
C7 C8 . 1.408(3) yes
C7 C12 . 1.406(3) yes
C8 C9 . 1.388(3) yes
C8 C13 . 1.501(3) yes
C9 C10 . 1.391(4) yes
C9 H91 . 0.932 no
C10 C11 . 1.377(4) yes
C10 C14 . 1.503(3) yes
C11 C12 . 1.397(3) yes
C11 H111 . 0.933 no
C12 C15 . 1.504(3) yes
C13 H131 . 0.956 no
C13 H132 . 0.948 no
C13 H133 . 0.960 no
C14 H141 . 0.961 no
C14 H142 . 0.967 no
C14 H143 . 0.962 no
C15 H151 . 0.955 no
C15 H152 . 0.963 no
C15 H153 . 0.968 no
C16 C17 . 1.537(3) yes
C16 C18 . 1.540(4) yes
C16 H161 . 0.976 no
C17 H171 . 0.958 no
C17 H172 . 0.966 no
C17 H173 . 0.957 no
C18 H181 . 0.960 no
C18 H182 . 0.961 no
C18 H183 . 0.972 no
C19 C20 . 1.537(3) yes
C19 C21 . 1.532(3) yes
C19 H191 . 0.976 no
C20 H201 . 0.963 no
C20 H202 . 0.986 no
C20 H203 . 0.976 no
C21 H211 . 0.971 no
C21 H212 . 0.979 no
C21 H213 . 0.969 no
C22 C23 . 1.407(4) yes
C22 C27 . 1.414(3) yes
C23 C24 . 1.389(3) yes
C23 C28 . 1.508(3) yes
C24 C25 . 1.384(4) yes
C24 H241 . 0.943 no
C25 C26 . 1.379(4) yes
C25 C29 . 1.505(4) yes
C26 C27 . 1.391(3) yes
C26 H261 . 0.938 no
C27 C30 . 1.504(4) yes
C28 H281 . 0.968 no
C28 H282 . 0.958 no
C28 H283 . 0.980 no
C29 H291 . 0.959 no
C29 H292 . 0.937 no
C29 H293 . 0.925 no
C30 H301 . 0.951 no
C30 H302 . 0.939 no
C30 H303 . 0.938 no
C31 C32 . 1.538(4) yes
C31 C33 . 1.531(4) yes
C31 H311 . 0.976 no
C32 H321 . 0.990 no
C32 H322 . 0.963 no
C32 H323 . 0.965 no
C33 H331 . 0.970 no
C33 H332 . 0.951 no
C33 H333 . 0.974 no
C34 C35 . 1.536(4) yes
C34 C36 . 1.533(4) yes
C34 H341 . 0.976 no
C35 H351 . 0.950 no
C35 H352 . 0.973 no
C35 H353 . 0.967 no
C36 H361 . 0.964 no
C36 H362 . 0.966 no
C36 H363 . 0.964 no
C37 C38 . 1.406(4) yes
C37 C42 . 1.404(4) yes
C38 C39 . 1.403(4) yes
C38 C43 . 1.504(4) yes
C39 C40 . 1.384(5) yes
C39 H391 . 0.937 no
C40 C41 . 1.378(4) yes
C40 C44 . 1.518(4) yes
C41 C42 . 1.398(4) yes
C41 H411 . 0.931 no
C42 C45 . 1.501(4) yes
C43 H431 . 0.975 no
C43 H432 . 0.952 no
C43 H433 . 0.970 no
C44 H441 . 0.958 no
C44 H442 . 0.941 no
C44 H443 . 0.949 no
C45 H451 . 0.949 no
C45 H452 . 0.969 no
C45 H453 . 0.956 no
C47 C48 . 1.386(7) yes
C47 H471 . 0.961 no
C47 H472 . 0.967 no
C47 H473 . 0.958 no
C48 H481 . 0.952 no
C48 H482 . 0.967 no
C49 C50 . 1.401(7) yes
C49 H491 . 0.971 no
C49 H492 . 0.953 no
C50 H501 . 0.939 no
C50 H502 . 0.955 no
C50 H503 . 0.954 no
C51 C52 . 1.401(7) yes
C51 H511 . 0.948 no
C51 H512 . 0.947 no
C51 H513 . 0.963 no
C52 H521 . 0.935 no
C52 H522 . 0.932 no
